data_7206786
loop_
_publ_author_name
'Raatikainen, Kari'
'Rissanen, Kari'

_publ_section_title
;
 Interaction between amines and N-haloimides: a new motif for
 unprecedentedly short Br&#x22EF;N and I&#x22EF;N halogen bonds
;
_journal_issue 23
_journal_name_full CrystEngComm
_journal_page_first 6972
_journal_paper_doi 10.1039/c1ce05447c
_journal_volume 13
_journal_year 2011
_chemical_compound_source 'synthesis as described'
_chemical_formula_moiety 'C6 H12 N2, 2(C4 H4 Br N O2), 2(C H Cl3)'
_chemical_formula_sum 'C16 H22 Br2 Cl6 N4 O4'
_chemical_formula_weight 706.9
_chemical_name_systematic
;
?
;
_space_group_IT_number 14
_symmetry_cell_setting monoclinic
_symmetry_Int_Tables_number 14
_symmetry_space_group_name_Hall '-P 2yab'
_symmetry_space_group_name_H-M 'P 1 21/a 1'
_atom_sites_solution_hydrogens geom
_atom_sites_solution_primary direct
_atom_sites_solution_secondary difmap
_audit_creation_date 2011-01-27T16:22:29-00:00
_audit_creation_method 'WinGX routine CIF_UPDATE'
_cell_angle_alpha 90
_cell_angle_beta 97.3440(10)
_cell_angle_gamma 90
_cell_formula_units_Z 4
_cell_length_a 18.0736(5)
_cell_length_b 6.1490(2)
_cell_length_c 23.5057(6)
_cell_measurement_reflns_used 5088
_cell_measurement_temperature 123(2)
_cell_measurement_theta_max 28.283
_cell_measurement_theta_min 0.407
_cell_measurement_wavelength 0.71073
_cell_volume 2590.87(13)
_computing_cell_refinement 'HKL Scalepack (Otwinowski & Minor 1997)'
_computing_data_collection 'Collect (Bruker AXS BV, 1997-2004)'
_computing_data_reduction 'HKL Denzo and Scalepack (Otwinowski & Minor 1997)'
_computing_molecular_graphics 'Ortep-3 for Windows (Farrugia, 1997)'
_computing_publication_material 'WinGX publication routines (Farrugia, 1999)'
_computing_structure_refinement 'SHELXL-97 (Sheldrick, 2008)'
_computing_structure_solution 'SIR97 (Giacovazzo et al, 1997)'
_diffrn_ambient_temperature 123(2)
_diffrn_detector 'CCD plate'
_diffrn_detector_area_resol_mean 9
_diffrn_measured_fraction_theta_full 0.993
_diffrn_measured_fraction_theta_max 0.993
_diffrn_measurement_device '95mm CCD camera on \k-goniostat'
_diffrn_measurement_device_type KappaCCD
_diffrn_measurement_method 'CCD rotation images, thick slices'
_diffrn_orient_matrix_type 'by Bruker AXS Collect from scalepack cell'
_diffrn_orient_matrix_UB_11 0.382021E-1
_diffrn_orient_matrix_UB_12 0.327964E-1
_diffrn_orient_matrix_UB_13 -0.260372E-1
_diffrn_orient_matrix_UB_21 0.400507E-1
_diffrn_orient_matrix_UB_22 -0.571965E-1
_diffrn_orient_matrix_UB_23 0.294942E-1
_diffrn_orient_matrix_UB_31 -0.69813E-2
_diffrn_orient_matrix_UB_32 -0.148664
_diffrn_orient_matrix_UB_33 -0.170915E-1
_diffrn_radiation_monochromator graphite
_diffrn_radiation_probe x-ray
_diffrn_radiation_type MoK\a
_diffrn_radiation_wavelength 0.71073
_diffrn_reflns_av_R_equivalents 0.0381
_diffrn_reflns_av_unetI/netI 0.0469
_diffrn_reflns_limit_h_max 20
_diffrn_reflns_limit_h_min -24
_diffrn_reflns_limit_k_max 8
_diffrn_reflns_limit_k_min -7
_diffrn_reflns_limit_l_max 31
_diffrn_reflns_limit_l_min -31
_diffrn_reflns_number 19738
_diffrn_reflns_theta_full 28.45
_diffrn_reflns_theta_max 28.45
_diffrn_reflns_theta_min 0.87
_diffrn_source 'Enraf Nonius FR590'
_exptl_absorpt_coefficient_mu 3.779
_exptl_absorpt_correction_T_max 0.7457
_exptl_absorpt_correction_T_min 0.4936
_exptl_absorpt_correction_type multi-scan
_exptl_absorpt_process_details
;
[c.f. r.h. blessing, acta cryst. (1995), a51, 33-38]
;
_exptl_crystal_colour colourless
_exptl_crystal_density_diffrn 1.812
_exptl_crystal_density_method 'not measured'
_exptl_crystal_description block
_exptl_crystal_F_000 1400
_exptl_crystal_size_max 0.25
_exptl_crystal_size_mid 0.2
_exptl_crystal_size_min 0.2
_refine_diff_density_max 0.471
_refine_diff_density_min -0.713
_refine_diff_density_rms 0.087
_refine_ls_extinction_method none
_refine_ls_goodness_of_fit_ref 1.035
_refine_ls_hydrogen_treatment constr
_refine_ls_matrix_type full
_refine_ls_number_parameters 289
_refine_ls_number_reflns 6499
_refine_ls_number_restraints 0
_refine_ls_restrained_S_all 1.035
_refine_ls_R_factor_all 0.0494
_refine_ls_R_factor_gt 0.0338
_refine_ls_shift/su_max 0.001
_refine_ls_shift/su_mean 0
_refine_ls_structure_factor_coef Fsqd
_refine_ls_weighting_details 'calc w=1/[\s^2^(Fo^2^)+(0.0139P)^2^+3.2193P] where P=(Fo^2^+2Fc^2^)/3'
_refine_ls_weighting_scheme calc
_refine_ls_wR_factor_gt 0.0728
_refine_ls_wR_factor_ref 0.0787
_reflns_number_gt 5179
_reflns_number_total 6499
_reflns_threshold_expression >2\s(I)
_cod_data_source_file c1ce05447c.txt
_cod_data_source_block DABCO-NBS
_cod_original_sg_symbol_H-M 'P 21/a'
_cod_database_code 7206786

loop_
_symmetry_equiv_pos_as_xyz
'x, y, z'
'-x+1/2, y+1/2, -z'
'-x, -y, -z'
'x-1/2, -y-1/2, z'

loop_
_atom_site_label
_atom_site_type_symbol
_atom_site_fract_x
_atom_site_fract_y
_atom_site_fract_z
_atom_site_U_iso_or_equiv
_atom_site_adp_type
_atom_site_occupancy
_atom_site_symmetry_multiplicity
_atom_site_calc_flag
_atom_site_refinement_flags
Br1 Br 0.184454(14) 0.76391(4) 0.871261(10) 0.01997(7) Uani 1 1 d .
N2 N 0.16145(11) 0.9367(3) 0.93556(8) 0.0187(4) Uani 1 1 d .
C3 C 0.20026(14) 1.1237(4) 0.95441(10) 0.0183(5) Uani 1 1 d .
O4 O 0.25463(10) 1.1932(3) 0.93503(7) 0.0246(4) Uani 1 1 d .
C5 C 0.16246(14) 1.2200(4) 1.00214(11) 0.0219(5) Uani 1 1 d .
H5A H 0.1398 1.3623 0.9905 0.026 Uiso 1 1 calc R
H5B H 0.1987 1.2407 1.037 0.026 Uiso 1 1 calc R
C6 C 0.10261(15) 1.0568(4) 1.01320(11) 0.0235(5) Uani 1 1 d .
H6A H 0.1137 0.9927 1.052 0.028 Uiso 1 1 calc R
H6B H 0.053 1.1271 1.0098 0.028 Uiso 1 1 calc R
C7 C 0.10480(14) 0.8849(4) 0.96763(10) 0.0198(5) Uani 1 1 d .
O8 O 0.06421(11) 0.7265(3) 0.95925(8) 0.0280(4) Uani 1 1 d .
Br9 Br 0.311203(14) 0.19513(4) 0.631136(10) 0.02116(7) Uani 1 1 d .
N10 N 0.33686(12) 0.0309(3) 0.56630(8) 0.0192(4) Uani 1 1 d .
C11 C 0.39227(14) 0.0902(4) 0.53390(10) 0.0209(5) Uani 1 1 d .
O12 O 0.43068(11) 0.2523(3) 0.54203(8) 0.0284(4) Uani 1 1 d .
C13 C 0.39583(15) -0.0788(4) 0.48770(10) 0.0229(5) Uani 1 1 d .
H13A H 0.4461 -0.1448 0.4906 0.028 Uiso 1 1 calc R
H13B H 0.3837 -0.0137 0.4491 0.028 Uiso 1 1 calc R
C14 C 0.33767(15) -0.2481(4) 0.49875(11) 0.0235(5) Uani 1 1 d .
H14A H 0.3007 -0.268 0.4642 0.028 Uiso 1 1 calc R
H14B H 0.3617 -0.3898 0.5091 0.028 Uiso 1 1 calc R
C15 C 0.30056(14) -0.1601(4) 0.54783(10) 0.0206(5) Uani 1 1 d .
O16 O 0.24846(11) -0.2379(3) 0.56857(8) 0.0286(4) Uani 1 1 d .
N17 N 0.27134(12) 0.3825(3) 0.70871(8) 0.0202(4) Uani 1 1 d .
C18 C 0.25062(19) 0.2186(4) 0.74925(12) 0.0319(7) Uani 1 1 d .
H18A H 0.2955 0.1353 0.765 0.038 Uiso 1 1 calc R
H18B H 0.2143 0.1156 0.7289 0.038 Uiso 1 1 calc R
C19 C 0.21586(17) 0.3272(4) 0.79890(11) 0.0264(6) Uani 1 1 d .
H19A H 0.163 0.2827 0.7976 0.032 Uiso 1 1 calc R
H19B H 0.243 0.2805 0.8362 0.032 Uiso 1 1 calc R
N20 N 0.22073(12) 0.5659(3) 0.79317(8) 0.0187(4) Uani 1 1 d .
C21 C 0.17601(15) 0.6301(4) 0.73885(10) 0.0224(5) Uani 1 1 d .
H21A H 0.1795 0.7893 0.7336 0.027 Uiso 1 1 calc R
H21B H 0.123 0.5927 0.7402 0.027 Uiso 1 1 calc R
C22 C 0.20463(16) 0.5115(5) 0.68781(11) 0.0270(6) Uani 1 1 d .
H22A H 0.1651 0.4147 0.6689 0.032 Uiso 1 1 calc R
H22B H 0.2172 0.6193 0.6593 0.032 Uiso 1 1 calc R
C23 C 0.32871(16) 0.5258(5) 0.73861(13) 0.0346(7) Uani 1 1 d .
H23A H 0.3406 0.6437 0.7126 0.041 Uiso 1 1 calc R
H23B H 0.3749 0.4418 0.7504 0.041 Uiso 1 1 calc R
C24 C 0.29972(14) 0.6240(5) 0.79200(11) 0.0252(6) Uani 1 1 d .
H24A H 0.33 0.5688 0.8271 0.03 Uiso 1 1 calc R
H24B H 0.3049 0.7842 0.7914 0.03 Uiso 1 1 calc R
C25 C 0.98131(15) 0.4518(4) 0.86120(11) 0.0254(6) Uani 1 1 d .
H25 H 1.0163 0.5356 0.8895 0.031 Uiso 1 1 calc R
Cl26 Cl 0.97447(4) 0.58401(12) 0.79396(3) 0.03496(17) Uani 1 1 d .
Cl27 Cl 1.01696(5) 0.18653(13) 0.85509(3) 0.03996(19) Uani 1 1 d .
Cl28 Cl 0.89368(4) 0.43918(12) 0.88598(3) 0.02932(15) Uani 1 1 d .
C29 C 0.51791(15) 0.5225(4) 0.63867(11) 0.0247(5) Uani 1 1 d .
H29 H 0.4834 0.4387 0.61 0.03 Uiso 1 1 calc R
Cl30 Cl 0.52709(4) 0.38366(13) 0.70484(3) 0.03734(18) Uani 1 1 d .
Cl31 Cl 0.60498(4) 0.54661(12) 0.61337(3) 0.03083(16) Uani 1 1 d .
Cl32 Cl 0.47960(5) 0.78386(13) 0.64707(3) 0.03918(18) Uani 1 1 d .

loop_
_atom_site_aniso_label
_atom_site_aniso_U_11
_atom_site_aniso_U_22
_atom_site_aniso_U_33
_atom_site_aniso_U_23
_atom_site_aniso_U_13
_atom_site_aniso_U_12
Br1 0.01933(13) 0.02496(13) 0.01574(12) -0.00452(9) 0.00272(9) 0.00276(10)
N2 0.0179(11) 0.0229(11) 0.0160(9) -0.0037(8) 0.0046(8) 0.0017(8)
C3 0.0197(12) 0.0214(12) 0.0137(10) 0.0016(9) 0.0022(9) 0.0023(10)
O4 0.0226(10) 0.0322(10) 0.0201(9) 0.0007(7) 0.0073(7) -0.0027(8)
C5 0.0211(13) 0.0258(13) 0.0195(12) -0.0063(10) 0.0047(10) -0.0013(10)
C6 0.0218(13) 0.0290(14) 0.0216(12) -0.0073(10) 0.0098(10) -0.0026(10)
C7 0.0151(12) 0.0258(13) 0.0190(11) -0.0022(10) 0.0041(9) 0.0023(10)
O8 0.0263(10) 0.0273(10) 0.0312(10) -0.0079(8) 0.0073(8) -0.0063(8)
Br9 0.02071(13) 0.02694(14) 0.01610(12) -0.00492(9) 0.00343(9) 0.00439(10)
N10 0.0185(11) 0.0242(11) 0.0156(9) -0.0063(8) 0.0048(8) 0.0028(8)
C11 0.0174(12) 0.0273(14) 0.0182(11) -0.0054(10) 0.0034(10) 0.0027(10)
O12 0.0251(10) 0.0269(10) 0.0341(11) -0.0104(8) 0.0072(8) -0.0060(8)
C13 0.0225(13) 0.0280(14) 0.0195(12) -0.0079(10) 0.0073(10) -0.0019(10)
C14 0.0239(14) 0.0265(13) 0.0214(12) -0.0066(10) 0.0072(11) -0.0020(11)
C15 0.0202(13) 0.0247(13) 0.0172(11) 0.0001(10) 0.0037(10) 0.0028(10)
O16 0.0268(10) 0.0319(10) 0.0295(10) -0.0003(8) 0.0124(8) -0.0046(8)
N17 0.0231(11) 0.0212(11) 0.0172(10) -0.0018(8) 0.0056(8) 0.0029(9)
C18 0.053(2) 0.0182(13) 0.0257(14) 0.0005(10) 0.0110(13) 0.0047(12)
C19 0.0374(16) 0.0242(13) 0.0191(12) 0.0041(10) 0.0095(11) -0.0015(11)
N20 0.0202(11) 0.0221(11) 0.0142(9) -0.0023(8) 0.0043(8) 0.0020(8)
C21 0.0217(13) 0.0251(13) 0.0204(12) -0.0009(10) 0.0029(10) 0.0057(10)
C22 0.0283(15) 0.0345(15) 0.0185(12) 0.0029(11) 0.0050(11) 0.0101(12)
C23 0.0238(15) 0.0462(18) 0.0356(15) -0.0175(13) 0.0112(12) -0.0070(13)
C24 0.0193(13) 0.0308(14) 0.0261(13) -0.0101(11) 0.0048(10) -0.0021(11)
C25 0.0217(14) 0.0312(14) 0.0230(12) -0.0009(11) 0.0015(11) -0.0004(11)
Cl26 0.0322(4) 0.0422(4) 0.0329(4) 0.0130(3) 0.0134(3) 0.0055(3)
Cl27 0.0441(5) 0.0400(4) 0.0371(4) 0.0058(3) 0.0105(3) 0.0192(3)
Cl28 0.0263(4) 0.0376(4) 0.0259(3) 0.0037(3) 0.0106(3) 0.0037(3)
C29 0.0215(14) 0.0283(14) 0.0244(13) -0.0024(11) 0.0032(11) -0.0014(11)
Cl30 0.0317(4) 0.0447(4) 0.0376(4) 0.0164(3) 0.0117(3) 0.0051(3)
Cl31 0.0301(4) 0.0380(4) 0.0264(3) -0.0040(3) 0.0115(3) -0.0014(3)
Cl32 0.0420(5) 0.0389(4) 0.0368(4) 0.0036(3) 0.0056(3) 0.0159(3)

loop_
_atom_type_symbol
_atom_type_description
_atom_type_scat_dispersion_real
_atom_type_scat_dispersion_imag
_atom_type_scat_source
C C 0.0033 0.0016 'International Tables Vol C Tables 4.2.6.8 and 6.1.1.4'
H H 0 0 'International Tables Vol C Tables 4.2.6.8 and 6.1.1.4'
N N 0.0061 0.0033 'International Tables Vol C Tables 4.2.6.8 and 6.1.1.4'
O O 0.0106 0.006 'International Tables Vol C Tables 4.2.6.8 and 6.1.1.4'
Cl Cl 0.1484 0.1585 'International Tables Vol C Tables 4.2.6.8 and 6.1.1.4'
Br Br -0.2901 2.4595 'International Tables Vol C Tables 4.2.6.8 and 6.1.1.4'

loop_
_geom_angle_atom_site_label_1
_geom_angle_atom_site_label_2
_geom_angle_atom_site_label_3
_geom_angle
N2 Br1 N20 175.95(8)
C7 N2 C3 113.3(2)
C7 N2 Br1 123.14(17)
C3 N2 Br1 123.58(16)
O4 C3 N2 124.9(2)
O4 C3 C5 127.4(2)
N2 C3 C5 107.7(2)
C3 C5 C6 105.5(2)
C3 C5 H5A 110.6
C6 C5 H5A 110.6
C3 C5 H5B 110.6
C6 C5 H5B 110.6
H5A C5 H5B 108.8
C7 C6 C5 104.89(19)
C7 C6 H6A 110.8
C5 C6 H6A 110.8
C7 C6 H6B 110.8
C5 C6 H6B 110.8
H6A C6 H6B 108.8
O8 C7 N2 124.6(2)
O8 C7 C6 127.2(2)
N2 C7 C6 108.3(2)
N10 Br9 N17 175.78(8)
C11 N10 C15 113.5(2)
C11 N10 Br9 124.05(17)
C15 N10 Br9 122.50(16)
O12 C11 N10 124.7(2)
O12 C11 C13 127.0(2)
N10 C11 C13 108.3(2)
C11 C13 C14 104.7(2)
C11 C13 H13A 110.8
C14 C13 H13A 110.8
C11 C13 H13B 110.8
C14 C13 H13B 110.8
H13A C13 H13B 108.9
C15 C14 C13 105.6(2)
C15 C14 H14A 110.6
C13 C14 H14A 110.6
C15 C14 H14B 110.6
C13 C14 H14B 110.6
H14A C14 H14B 108.7
O16 C15 N10 124.7(2)
O16 C15 C14 127.6(2)
N10 C15 C14 107.7(2)
C18 N17 C23 108.9(2)
C18 N17 C22 108.7(2)
C23 N17 C22 109.5(2)
C18 N17 Br9 107.24(15)
C23 N17 Br9 113.46(15)
C22 N17 Br9 108.94(14)
N17 C18 C19 110.8(2)
N17 C18 H18A 109.5
C19 C18 H18A 109.5
N17 C18 H18B 109.5
C19 C18 H18B 109.5
H18A C18 H18B 108.1
N20 C19 C18 109.0(2)
N20 C19 H19A 109.9
C18 C19 H19A 109.9
N20 C19 H19B 109.9
C18 C19 H19B 109.9
H19A C19 H19B 108.3
C21 N20 C24 110.1(2)
C21 N20 C19 108.2(2)
C24 N20 C19 108.1(2)
C21 N20 Br1 111.01(14)
C24 N20 Br1 104.75(14)
C19 N20 Br1 114.54(15)
N20 C21 C22 110.1(2)
N20 C21 H21A 109.6
C22 C21 H21A 109.6
N20 C21 H21B 109.6
C22 C21 H21B 109.6
H21A C21 H21B 108.1
N17 C22 C21 109.6(2)
N17 C22 H22A 109.8
C21 C22 H22A 109.8
N17 C22 H22B 109.8
C21 C22 H22B 109.8
H22A C22 H22B 108.2
N17 C23 C24 109.4(2)
N17 C23 H23A 109.8
C24 C23 H23A 109.8
N17 C23 H23B 109.8
C24 C23 H23B 109.8
H23A C23 H23B 108.2
N20 C24 C23 110.5(2)
N20 C24 H24A 109.6
C23 C24 H24A 109.6
N20 C24 H24B 109.6
C23 C24 H24B 109.6
H24A C24 H24B 108.1
Cl28 C25 Cl27 109.86(15)
Cl28 C25 Cl26 110.70(15)
Cl27 C25 Cl26 109.67(14)
Cl28 C25 H25 108.9
Cl27 C25 H25 108.9
Cl26 C25 H25 108.9
Cl31 C29 Cl30 110.59(15)
Cl31 C29 Cl32 109.94(15)
Cl30 C29 Cl32 109.58(14)
Cl31 C29 H29 108.9
Cl30 C29 H29 108.9
Cl32 C29 H29 108.9

loop_
_geom_bond_atom_site_label_1
_geom_bond_atom_site_label_2
_geom_bond_distance
Br1 N2 1.9356(19)
Br1 N20 2.3643(19)
N2 C7 1.384(3)
N2 C3 1.390(3)
C3 O4 1.213(3)
C3 C5 1.507(3)
C5 C6 1.522(4)
C5 H5A 0.99
C5 H5B 0.99
C6 C7 1.509(3)
C6 H6A 0.99
C6 H6B 0.99
C7 O8 1.220(3)
Br9 N10 1.9335(19)
Br9 N17 2.347(2)
N10 C11 1.382(3)
N10 C15 1.387(3)
C11 O12 1.215(3)
C11 C13 1.511(3)
C13 C14 1.525(4)
C13 H13A 0.99
C13 H13B 0.99
C14 C15 1.507(3)
C14 H14A 0.99
C14 H14B 0.99
C15 O16 1.213(3)
N17 C18 1.468(3)
N17 C23 1.469(3)
N17 C22 1.474(3)
C18 C19 1.546(4)
C18 H18A 0.99
C18 H18B 0.99
C19 N20 1.477(3)
C19 H19A 0.99
C19 H19B 0.99
N20 C21 1.475(3)
N20 C24 1.476(3)
C21 C22 1.548(3)
C21 H21A 0.99
C21 H21B 0.99
C22 H22A 0.99
C22 H22B 0.99
C23 C24 1.543(3)
C23 H23A 0.99
C23 H23B 0.99
C24 H24A 0.99
C24 H24B 0.99
C25 Cl28 1.758(3)
C25 Cl27 1.766(3)
C25 Cl26 1.768(3)
C25 H25 1
C29 Cl31 1.758(3)
C29 Cl30 1.763(3)
C29 Cl32 1.771(3)
C29 H29 1

loop_
_geom_torsion_atom_site_label_1
_geom_torsion_atom_site_label_2
_geom_torsion_atom_site_label_3
_geom_torsion_atom_site_label_4
_geom_torsion
N20 Br1 N2 C7 -164.0(10)
N20 Br1 N2 C3 15.6(12)
C7 N2 C3 O4 175.6(2)
Br1 N2 C3 O4 -4.0(3)
C7 N2 C3 C5 -4.5(3)
Br1 N2 C3 C5 175.93(16)
O4 C3 C5 C6 -174.3(2)
N2 C3 C5 C6 5.7(3)
C3 C5 C6 C7 -4.8(3)
C3 N2 C7 O8 -179.1(2)
Br1 N2 C7 O8 0.5(4)
C3 N2 C7 C6 1.2(3)
Br1 N2 C7 C6 -179.14(16)
C5 C6 C7 O8 -177.2(3)
C5 C6 C7 N2 2.4(3)
N17 Br9 N10 C11 156.5(10)
N17 Br9 N10 C15 -23.4(12)
C15 N10 C11 O12 179.3(2)
Br9 N10 C11 O12 -0.6(4)
C15 N10 C11 C13 -0.5(3)
Br9 N10 C11 C13 179.60(16)
O12 C11 C13 C14 178.1(3)
N10 C11 C13 C14 -2.1(3)
C11 C13 C14 C15 3.7(3)
C11 N10 C15 O16 -177.2(2)
Br9 N10 C15 O16 2.7(4)
C11 N10 C15 C14 3.0(3)
Br9 N10 C15 C14 -177.14(16)
C13 C14 C15 O16 176.0(3)
C13 C14 C15 N10 -4.1(3)
N10 Br9 N17 C18 59.4(11)
N10 Br9 N17 C23 18E1(10)
N10 Br9 N17 C22 -58.0(11)
C23 N17 C18 C19 62.7(3)
C22 N17 C18 C19 -56.5(3)
Br9 N17 C18 C19 -174.12(19)
N17 C18 C19 N20 -5.3(3)
C18 C19 N20 C21 62.9(3)
C18 C19 N20 C24 -56.3(3)
C18 C19 N20 Br1 -172.68(18)
N2 Br1 N20 C21 -110.2(11)
N2 Br1 N20 C24 8.6(12)
N2 Br1 N20 C19 126.9(11)
C24 N20 C21 C22 60.2(3)
C19 N20 C21 C22 -57.8(3)
Br1 N20 C21 C22 175.70(17)
C18 N17 C22 C21 61.5(3)
C23 N17 C22 C21 -57.3(3)
Br9 N17 C22 C21 178.08(17)
N20 C21 C22 N17 -4.0(3)
C18 N17 C23 C24 -55.3(3)
C22 N17 C23 C24 63.4(3)
Br9 N17 C23 C24 -174.68(18)
C21 N20 C24 C23 -54.2(3)
C19 N20 C24 C23 63.8(3)
Br1 N20 C24 C23 -173.7(2)
N17 C23 C24 N20 -6.6(3)
